data_7058887
loop_
_publ_author_name
'Bej, Sourav'
'Das, Riyanka'
'Hirani, Harish'
'Ghosh, Somnath'
'Banerjee, Priyabrata'

_publ_section_title
;
 &#x201C;Naked eye&#x201D; detection of CN- from aqueous phase and other
 extracellular matrices: An experimental and theoretical approach
 mimicking logic gate concept
;
_journal_name_full 'New Journal of Chemistry'
_journal_paper_doi 10.1039/C9NJ04528G
_journal_year 2019
_chemical_formula_sum 'C17 H12 N4 O5'
_chemical_formula_weight 352.31
_space_group_IT_number 4
_space_group_name_Hall 'P 2yb'
_space_group_name_H-M_alt 'P 1 21 1'
_symmetry_cell_setting monoclinic
_symmetry_space_group_name_Hall 'P 2yb'
_symmetry_space_group_name_H-M 'P 1 21 1'
_atom_sites_solution_hydrogens geom
_atom_sites_solution_primary direct
_atom_sites_solution_secondary difmap
_audit_creation_method SHELXL-97
_audit_update_record
;
2019-06-08 deposited with the CCDC.    2019-10-03 downloaded from the CCDC.
;
_cell_angle_alpha 90.00
_cell_angle_beta 90.600(7)
_cell_angle_gamma 90.00
_cell_formula_units_Z 2
_cell_length_a 7.7345(8)
_cell_length_b 7.2239(6)
_cell_length_c 13.9285(13)
_cell_measurement_reflns_used 5567
_cell_measurement_temperature 296(2)
_cell_measurement_theta_max 28.33
_cell_measurement_theta_min 2.63
_cell_volume 778.19(13)
_computing_cell_refinement 'Bruker SAINT'
_computing_data_collection 'Bruker APEX2'
_computing_data_reduction 'Bruker SAINT'
_computing_molecular_graphics 'Bruker SHELXTL'
_computing_publication_material 'Bruker SHELXTL'
_computing_structure_refinement 'SHELXL-97 (Sheldrick, 1997)'
_computing_structure_solution 'SHELXS-97 (Sheldrick, 1990)'
_diffrn_ambient_temperature 296(2)
_diffrn_measured_fraction_theta_full 0.994
_diffrn_measured_fraction_theta_max 0.994
_diffrn_measurement_device_type 'Bruker APEX-II CCD'
_diffrn_measurement_method '\f and \w scans'
_diffrn_radiation_monochromator graphite
_diffrn_radiation_source 'fine-focus sealed tube'
_diffrn_radiation_type MoK\a
_diffrn_radiation_wavelength 0.71073
_diffrn_reflns_av_R_equivalents 0.0621
_diffrn_reflns_av_sigmaI/netI 0.0606
_diffrn_reflns_limit_h_max 9
_diffrn_reflns_limit_h_min -9
_diffrn_reflns_limit_k_max 8
_diffrn_reflns_limit_k_min -8
_diffrn_reflns_limit_l_max 16
_diffrn_reflns_limit_l_min -16
_diffrn_reflns_number 8604
_diffrn_reflns_theta_full 24.98
_diffrn_reflns_theta_max 24.98
_diffrn_reflns_theta_min 2.63
_exptl_absorpt_coefficient_mu 0.114
_exptl_absorpt_correction_type none
_exptl_crystal_colour derk-red
_exptl_crystal_density_diffrn 1.504
_exptl_crystal_density_method 'not measured'
_exptl_crystal_description block
_exptl_crystal_F_000 364
_exptl_crystal_size_max 0.18
_exptl_crystal_size_mid 0.12
_exptl_crystal_size_min 0.09
_refine_diff_density_max 0.598
_refine_diff_density_min -0.616
_refine_diff_density_rms 0.154
_refine_ls_abs_structure_details 'Flack H D (1983), Acta Cryst. A39, 876-881'
_refine_ls_abs_structure_Flack 2(7)
_refine_ls_extinction_method none
_refine_ls_goodness_of_fit_ref 1.088
_refine_ls_hydrogen_treatment mixed
_refine_ls_matrix_type full
_refine_ls_number_parameters 236
_refine_ls_number_reflns 2704
_refine_ls_number_restraints 1
_refine_ls_restrained_S_all 1.088
_refine_ls_R_factor_all 0.1623
_refine_ls_R_factor_gt 0.1504
_refine_ls_shift/su_max 0.000
_refine_ls_shift/su_mean 0.000
_refine_ls_structure_factor_coef Fsqd
_refine_ls_weighting_details 'calc w=1/[\s^2^(Fo^2^)+(0.0050P)^2^+12.2189P] where P=(Fo^2^+2Fc^2^)/3'
_refine_ls_weighting_scheme calc
_refine_ls_wR_factor_gt 0.3544
_refine_ls_wR_factor_ref 0.3589
_reflns_number_gt 2272
_reflns_number_total 2704
_reflns_threshold_expression >2sigma(I)
_cod_data_source_file c9nj04528g2.cif
_cod_data_source_block sg-1_a
_cod_depositor_comments
;
The following automatic conversions were performed:

'_symmetry_cell_setting' value 'Monoclinic' changed to 'monoclinic'
according to
/home/data/users/saulius/crontab/automatic-downloads/rss-feeds/RSC/lib/dictionaries/cif_core.dic
dictionary named 'cif_core.dic' version 2.4.2 from 2011-04-26.

Automatic conversion script
Id: cif_fix_values 4973 2017-02-22 13:04:09Z antanas 
;
_cod_original_sg_symbol_H-M P2(1)
_cod_database_code 7058887

loop_
_symmetry_equiv_pos_as_xyz
'x, y, z'
'-x, y+1/2, -z'

loop_
_atom_site_label
_atom_site_type_symbol
_atom_site_fract_x
_atom_site_fract_y
_atom_site_fract_z
_atom_site_U_iso_or_equiv
_atom_site_adp_type
_atom_site_occupancy
_atom_site_symmetry_multiplicity
_atom_site_calc_flag
_atom_site_refinement_flags
O1 O 0.2162(15) 0.6915(15) 0.0881(6) 0.059(3) Uani 1 1 d .
H1 H 0.1358 0.6183 0.0816 0.089 Uiso 1 1 calc R
N4 N 0.6919(18) -0.2188(16) 0.1357(13) 0.071(5) Uani 1 1 d .
N3 N 0.6151(15) 0.1726(17) 0.4268(7) 0.046(3) Uani 1 1 d .
N1 N 0.3508(15) 0.5657(14) 0.2416(8) 0.046(3) Uani 1 1 d .
O3 O 0.6966(15) 0.0524(15) 0.4723(7) 0.065(3) Uani 1 1 d .
C4 C 0.1366(17) 1.0054(17) 0.2840(9) 0.040(3) Uani 1 1 d .
O4 O 0.7600(19) -0.3303(16) 0.1937(10) 0.093(4) Uani 1 1 d .
C3 C 0.1932(18) 0.8440(15) 0.2346(8) 0.036(3) Uani 1 1 d .
C11 C 0.2810(17) 0.6940(19) 0.2902(8) 0.042(3) Uani 1 1 d .
H11 H 0.2845 0.6943 0.3570 0.051 Uiso 1 1 calc R
N2 N 0.4289(15) 0.4327(15) 0.3019(8) 0.047(3) Uani 1 1 d .
H2 H 0.4283 0.4519 0.3629 0.057 Uiso 1 1 calc R
C15 C 0.6312(17) -0.0430(15) 0.1857(9) 0.040(3) Uani 1 1 d .
C5 C 0.1603(18) 1.0430(18) 0.3863(8) 0.044(3) Uani 1 1 d .
H5 H 0.2123 0.9542 0.4254 0.053 Uiso 1 1 calc R
O5 O 0.661(2) -0.2356(18) 0.0583(9) 0.099(5) Uani 1 1 d .
C14 C 0.5495(17) 0.0871(18) 0.1262(9) 0.045(3) Uani 1 1 d .
H14 H 0.5358 0.0658 0.0607 0.053 Uiso 1 1 calc R
C10 C 0.023(2) 1.135(2) 0.1389(10) 0.058(4) Uani 1 1 d .
H10 H -0.0335 1.2306 0.1063 0.069 Uiso 1 1 calc R
C1 C 0.078(2) 0.978(2) 0.0895(10) 0.057(4) Uani 1 1 d .
H1A H 0.0569 0.9669 0.0239 0.068 Uiso 1 1 calc R
O2 O 0.5566(19) 0.2985(17) 0.4661(7) 0.089(5) Uani 1 1 d .
C9 C 0.0511(17) 1.1474(19) 0.2321(11) 0.051(4) Uani 1 1 d .
C17 C 0.5868(17) 0.1452(18) 0.3209(9) 0.042(3) Uani 1 1 d .
C8 C -0.006(2) 1.3113(18) 0.2770(12) 0.059(4) Uani 1 1 d .
H8 H -0.0622 1.4019 0.2408 0.071 Uiso 1 1 calc R
C2 C 0.164(2) 0.837(2) 0.1393(9) 0.058(4) Uani 1 1 d .
C16 C 0.6521(16) -0.0134(18) 0.2828(9) 0.042(3) Uani 1 1 d .
H16 H 0.7094 -0.0994 0.3214 0.050 Uiso 1 1 calc R
C6 C 0.110(2) 1.198(2) 0.4234(10) 0.058(4) Uani 1 1 d .
H6 H 0.1376 1.2155 0.4880 0.070 Uiso 1 1 calc R
C13 C 0.488(2) 0.252(2) 0.1688(9) 0.052(4) Uani 1 1 d .
H13 H 0.4378 0.3445 0.1312 0.062 Uiso 1 1 calc R
C12 C 0.5054(17) 0.275(2) 0.2692(10) 0.045(3) Uani 1 1 d .
C7 C 0.022(2) 1.340(2) 0.3799(14) 0.076(6) Uani 1 1 d .
H7 H -0.0166 1.4440 0.4126 0.091 Uiso 1 1 calc R

loop_
_atom_site_aniso_label
_atom_site_aniso_U_11
_atom_site_aniso_U_22
_atom_site_aniso_U_33
_atom_site_aniso_U_23
_atom_site_aniso_U_13
_atom_site_aniso_U_12
O1 0.093(8) 0.055(6) 0.029(4) -0.013(5) -0.004(5) 0.010(6)
N4 0.066(9) 0.025(6) 0.123(14) -0.031(8) 0.015(9) 0.001(6)
N3 0.059(7) 0.060(8) 0.021(5) 0.005(6) -0.006(5) 0.004(6)
N1 0.053(6) 0.023(5) 0.061(7) 0.004(5) -0.009(6) 0.002(5)
O3 0.096(8) 0.061(6) 0.038(5) 0.018(5) -0.005(5) 0.014(6)
C4 0.050(7) 0.034(7) 0.035(6) 0.008(5) 0.003(5) 0.002(6)
O4 0.122(11) 0.042(7) 0.116(11) 0.023(7) 0.006(8) 0.036(7)
C3 0.054(8) 0.023(6) 0.032(6) 0.007(5) -0.011(5) 0.003(5)
C11 0.054(8) 0.044(8) 0.028(6) 0.009(6) -0.006(5) 0.006(6)
N2 0.063(7) 0.034(6) 0.045(6) 0.009(5) -0.002(5) -0.001(5)
C15 0.053(7) 0.018(6) 0.048(7) -0.009(5) 0.005(6) 0.007(5)
C5 0.075(9) 0.031(6) 0.027(6) -0.003(5) -0.008(6) -0.007(6)
O5 0.185(15) 0.054(7) 0.057(7) -0.022(6) -0.050(9) 0.012(9)
C14 0.059(8) 0.045(8) 0.030(6) -0.012(6) 0.019(6) 0.013(6)
C10 0.087(11) 0.037(7) 0.049(9) 0.002(6) -0.015(8) 0.019(8)
C1 0.075(10) 0.061(10) 0.034(7) 0.020(7) -0.014(7) 0.003(8)
O2 0.151(13) 0.074(8) 0.040(6) -0.013(6) -0.031(7) 0.061(9)
C9 0.041(7) 0.046(8) 0.065(9) 0.032(7) 0.000(6) 0.004(6)
C17 0.056(8) 0.041(7) 0.030(6) -0.013(5) 0.016(5) 0.014(6)
C8 0.064(9) 0.031(7) 0.081(11) 0.012(7) 0.018(8) 0.018(6)
C2 0.099(13) 0.049(9) 0.027(6) -0.008(6) 0.005(7) 0.020(8)
C16 0.039(7) 0.037(7) 0.049(8) -0.001(6) -0.005(6) -0.001(6)
C6 0.091(12) 0.046(8) 0.037(7) 0.005(7) 0.020(7) 0.014(8)
C13 0.067(9) 0.052(8) 0.037(7) -0.004(6) -0.006(6) 0.008(7)
C12 0.033(6) 0.043(8) 0.058(8) 0.012(7) 0.011(6) -0.005(6)
C7 0.059(10) 0.067(11) 0.102(13) -0.045(10) 0.041(9) -0.001(8)

loop_
_atom_type_symbol
_atom_type_description
_atom_type_scat_dispersion_real
_atom_type_scat_dispersion_imag
_atom_type_scat_source
C C 0.0033 0.0016 'International Tables Vol C Tables 4.2.6.8 and 6.1.1.4'
H H 0.0000 0.0000 'International Tables Vol C Tables 4.2.6.8 and 6.1.1.4'
N N 0.0061 0.0033 'International Tables Vol C Tables 4.2.6.8 and 6.1.1.4'
O O 0.0106 0.0060 'International Tables Vol C Tables 4.2.6.8 and 6.1.1.4'

loop_
_geom_angle_atom_site_label_1
_geom_angle_atom_site_label_2
_geom_angle_atom_site_label_3
_geom_angle
C2 O1 H1 109.5
O5 N4 O4 130.0(14)
O5 N4 C15 118.1(15)
O4 N4 C15 111.7(14)
O2 N3 O3 120.5(10)
O2 N3 C17 121.0(11)
O3 N3 C17 118.5(11)
C11 N1 N2 111.2(10)
C9 C4 C3 119.4(11)
C9 C4 C5 114.6(12)
C3 C4 C5 126.0(11)
C2 C3 C4 117.2(11)
C2 C3 C11 123.9(12)
C4 C3 C11 118.9(10)
N1 C11 C3 116.5(10)
N1 C11 H11 121.8
C3 C11 H11 121.8
C12 N2 N1 123.7(11)
C12 N2 H2 118.2
N1 N2 H2 118.2
C16 C15 C14 121.7(11)
C16 C15 N4 123.0(13)
C14 C15 N4 115.3(12)
C6 C5 C4 121.0(13)
C6 C5 H5 119.5
C4 C5 H5 119.5
C15 C14 C13 117.9(11)
C15 C14 H14 121.0
C13 C14 H14 121.0
C9 C10 C1 119.4(13)
C9 C10 H10 120.3
C1 C10 H10 120.3
C2 C1 C10 119.6(12)
C2 C1 H1A 120.2
C10 C1 H1A 120.2
C10 C9 C8 116.2(13)
C10 C9 C4 121.8(14)
C8 C9 C4 121.9(13)
C12 C17 C16 123.9(12)
C12 C17 N3 119.9(11)
C16 C17 N3 116.3(12)
C9 C8 C7 120.5(14)
C9 C8 H8 119.7
C7 C8 H8 119.7
O1 C2 C3 120.4(13)
O1 C2 C1 117.0(12)
C3 C2 C1 122.7(13)
C17 C16 C15 118.2(12)
C17 C16 H16 120.9
C15 C16 H16 120.9
C5 C6 C7 128.3(14)
C5 C6 H6 115.8
C7 C6 H6 115.8
C12 C13 C14 119.0(13)
C12 C13 H13 120.5
C14 C13 H13 120.5
C17 C12 N2 127.6(12)
C17 C12 C13 119.2(13)
N2 C12 C13 113.1(12)
C6 C7 C8 113.4(12)
C6 C7 H7 123.3
C8 C7 H7 123.3

loop_
_geom_bond_atom_site_label_1
_geom_bond_atom_site_label_2
_geom_bond_distance
O1 C2 1.338(16)
O1 H1 0.8200
N4 O5 1.109(17)
N4 O4 1.254(19)
N4 C15 1.525(15)
N3 O2 1.156(15)
N3 O3 1.243(14)
N3 C17 1.503(14)
N1 C11 1.272(16)
N1 N2 1.409(13)
C4 C9 1.415(17)
C4 C3 1.425(16)
C4 C5 1.460(16)
C3 C2 1.344(17)
C3 C11 1.492(16)
C11 H11 0.9300
N2 C12 1.362(18)
N2 H2 0.8600
C15 C16 1.377(18)
C15 C14 1.400(18)
C5 C6 1.296(18)
C5 H5 0.9300
C14 C13 1.416(18)
C14 H14 0.9300
C10 C9 1.318(19)
C10 C1 1.40(2)
C10 H10 0.9300
C1 C2 1.396(19)
C1 H1A 0.9300
C9 C8 1.41(2)
C17 C12 1.337(18)
C17 C16 1.361(17)
C8 C7 1.46(2)
C8 H8 0.9300
C16 H16 0.9300
C6 C7 1.37(2)
C6 H6 0.9300
C13 C12 1.414(18)
C13 H13 0.9300
C7 H7 0.9300
